data_4032296
loop_
_publ_author_name
'Zhu, Qiuhua'
'Ye, Ziwei'
'Yang, Weijie'
'Cai, Xiaotie'
'Tang, Ben Zhong'

_publ_section_title
;
 One-Pot Synthesis and Structure-Property Relationship of Aminomaleimides:
 Fluorescence Efficiencies in Monomers and Aggregates Easily Tuned by
 Switch of Aryl and Alkyl.
;
_journal_issue 2
_journal_name_full 'The Journal of organic chemistry'
_journal_page_first 1096
_journal_page_last 1104
_journal_paper_doi 10.1021/acs.joc.6b02706
_journal_volume 82
_journal_year 2017
_chemical_formula_sum 'C16 H18 N2 O2'
_chemical_formula_weight 270.32
_chemical_name_systematic
; 
 ? 
;
_space_group_IT_number 2
_symmetry_cell_setting triclinic
_symmetry_space_group_name_Hall '-P 1'
_symmetry_space_group_name_H-M 'P -1'
_atom_sites_solution_hydrogens geom
_atom_sites_solution_primary direct
_atom_sites_solution_secondary difmap
_audit_creation_method SHELXL-97
_cell_angle_alpha 82.35(3)
_cell_angle_beta 89.37(3)
_cell_angle_gamma 74.32(3)
_cell_formula_units_Z 2
_cell_length_a 6.5600(13)
_cell_length_b 9.4100(19)
_cell_length_c 11.800(2)
_cell_measurement_reflns_used 5065
_cell_measurement_temperature 293(2)
_cell_measurement_theta_max 27.50
_cell_measurement_theta_min 3.04
_cell_volume 694.8(3)
_computing_cell_refinement 'Bruker SAINT'
_computing_data_collection 'Bruker APEX2'
_computing_data_reduction 'Bruker SAINT, SADABS and XPREP'
_computing_molecular_graphics 'Bruker SHELXTL'
_computing_publication_material 'Bruker SHELXTL'
_computing_structure_refinement 'SHELXL-97 (Sheldrick, 2008)'
_computing_structure_solution 'SHELXS-97 (Sheldrick, 2008)'
_diffrn_ambient_temperature 293(2)
_diffrn_measured_fraction_theta_full 0.979
_diffrn_measured_fraction_theta_max 0.979
_diffrn_measurement_device_type 'Bruker APEX-II CCD'
_diffrn_measurement_method '\w scans'
_diffrn_radiation_monochromator graphite
_diffrn_radiation_source 'fine-focus sealed tube'
_diffrn_radiation_type MoK\a
_diffrn_radiation_wavelength 0.71073
_diffrn_reflns_av_R_equivalents 0.0350
_diffrn_reflns_av_sigmaI/netI 0.0556
_diffrn_reflns_limit_h_max 8
_diffrn_reflns_limit_h_min -8
_diffrn_reflns_limit_k_max 12
_diffrn_reflns_limit_k_min -11
_diffrn_reflns_limit_l_max 15
_diffrn_reflns_limit_l_min -15
_diffrn_reflns_number 6647
_diffrn_reflns_theta_full 27.50
_diffrn_reflns_theta_max 27.50
_diffrn_reflns_theta_min 3.04
_exptl_absorpt_coefficient_mu 0.086
_exptl_absorpt_correction_T_max 0.9847
_exptl_absorpt_correction_T_min 0.9788
_exptl_absorpt_correction_type multi-scan
_exptl_absorpt_process_details sadabs
_exptl_crystal_colour colourless
_exptl_crystal_density_diffrn 1.292
_exptl_crystal_description block
_exptl_crystal_F_000 288
_exptl_crystal_size_max 0.25
_exptl_crystal_size_mid 0.21
_exptl_crystal_size_min 0.18
_refine_diff_density_max 0.240
_refine_diff_density_min -0.259
_refine_diff_density_rms 0.056
_refine_ls_extinction_coef 0.085(19)
_refine_ls_extinction_expression Fc^*^=kFc[1+0.001xFc^2^\l^3^/sin(2\q)]^-1/4^
_refine_ls_extinction_method SHELXL
_refine_ls_goodness_of_fit_ref 1.236
_refine_ls_hydrogen_treatment constr
_refine_ls_matrix_type full
_refine_ls_number_parameters 182
_refine_ls_number_reflns 3129
_refine_ls_number_restraints 0
_refine_ls_restrained_S_all 1.236
_refine_ls_R_factor_all 0.0634
_refine_ls_R_factor_gt 0.0468
_refine_ls_shift/su_max 0.000
_refine_ls_shift/su_mean 0.000
_refine_ls_structure_factor_coef Fsqd
_refine_ls_weighting_details 'calc w=1/[\s^2^(Fo^2^)+(0.1175P)^2^+0.0000P] where P=(Fo^2^+2Fc^2^)/3'
_refine_ls_weighting_scheme calc
_refine_ls_wR_factor_gt 0.1556
_refine_ls_wR_factor_ref 0.2034
_reflns_number_gt 2306
_reflns_number_total 3129
_reflns_threshold_expression >2sigma(I)
_cod_data_source_file jo6b02706_si_006.cif
_cod_data_source_block shelxl
_cod_depositor_comments
;
The following automatic conversions were performed:

'_symmetry_cell_setting' value 'Triclinic' changed to 'triclinic'
according to
/home/data/users/saulius/crontab/automatic-downloads/current/ACS/lib/dictionaries/cif_core.dic
dictionary named 'cif_core.dic' version 2.4.2 from 2011-04-26.

Automatic conversion script
Id: cif_fix_values 4973 2017-02-22 13:04:09Z antanas 
;
_cod_original_cell_volume 694.8(2)
_cod_original_sg_symbol_H-M P-1
_cod_database_code 4032296

loop_
_symmetry_equiv_pos_as_xyz
'x, y, z'
'-x, -y, -z'

loop_
_atom_site_label
_atom_site_type_symbol
_atom_site_fract_x
_atom_site_fract_y
_atom_site_fract_z
_atom_site_U_iso_or_equiv
_atom_site_adp_type
_atom_site_occupancy
_atom_site_symmetry_multiplicity
_atom_site_calc_flag
_atom_site_refinement_flags
N1 N 0.4287(2) 0.57878(16) 0.63410(11) 0.0497(4) Uani 1 1 d .
N2 N 0.1513(2) 0.85662(17) 0.41158(12) 0.0585(4) Uani 1 1 d .
O1 O 0.2044(2) 0.43261(15) 0.68899(12) 0.0724(4) Uani 1 1 d .
O2 O 0.56852(19) 0.75915(17) 0.54544(13) 0.0746(4) Uani 1 1 d .
C1 C 0.2379(2) 0.53821(18) 0.62764(14) 0.0508(4) Uani 1 1 d .
C2 C 0.1077(2) 0.64278(17) 0.53991(13) 0.0499(4) Uani 1 1 d .
H2 H -0.0273 0.6418 0.5173 0.060 Uiso 1 1 calc R
C3 C 0.2108(2) 0.74289(17) 0.49506(12) 0.0446(4) Uani 1 1 d .
C4 C -0.0528(3) 0.8856(2) 0.35059(17) 0.0647(5) Uani 1 1 d .
H4A H -0.1461 0.9791 0.3674 0.078 Uiso 1 1 calc R
H4B H -0.1191 0.8070 0.3764 0.078 Uiso 1 1 calc R
C5 C -0.0212(3) 0.8929(2) 0.22404(17) 0.0687(5) Uani 1 1 d .
H5A H -0.1582 0.9226 0.1846 0.082 Uiso 1 1 calc R
H5B H 0.0532 0.7947 0.2063 0.082 Uiso 1 1 calc R
C6 C 0.1037(3) 1.0020(2) 0.18165(16) 0.0725(6) Uani 1 1 d .
H6A H 0.0179 1.1025 0.1867 0.087 Uiso 1 1 calc R
H6B H 0.1358 0.9946 0.1019 0.087 Uiso 1 1 calc R
C7 C 0.3079(3) 0.9733(2) 0.24981(17) 0.0661(5) Uani 1 1 d .
H7A H 0.4036 0.8795 0.2351 0.079 Uiso 1 1 calc R
H7B H 0.3753 1.0518 0.2258 0.079 Uiso 1 1 calc R
C8 C 0.2664(3) 0.9675(2) 0.37542(15) 0.0604(5) Uani 1 1 d .
H8A H 0.3998 0.9419 0.4181 0.072 Uiso 1 1 calc R
H8B H 0.1839 1.0646 0.3915 0.072 Uiso 1 1 calc R
C9 C 0.4257(2) 0.70097(18) 0.55759(13) 0.0477(4) Uani 1 1 d .
C10 C 0.5993(3) 0.50781(19) 0.71756(14) 0.0547(4) Uani 1 1 d .
H10A H 0.7336 0.4974 0.6798 0.066 Uiso 1 1 calc R
H10B H 0.5885 0.4086 0.7459 0.066 Uiso 1 1 calc R
C11 C 0.5983(2) 0.59210(17) 0.81763(13) 0.0483(4) Uani 1 1 d .
C12 C 0.4120(3) 0.6585(2) 0.86773(17) 0.0661(5) Uani 1 1 d .
H12 H 0.2833 0.6549 0.8376 0.079 Uiso 1 1 calc R
C13 C 0.4150(3) 0.7298(3) 0.96166(18) 0.0774(6) Uani 1 1 d .
H13 H 0.2880 0.7750 0.9940 0.093 Uiso 1 1 calc R
C14 C 0.6014(4) 0.7353(3) 1.00809(17) 0.0747(6) Uani 1 1 d .
H14 H 0.6021 0.7834 1.0719 0.090 Uiso 1 1 calc R
C15 C 0.7884(3) 0.6689(2) 0.95947(16) 0.0702(5) Uani 1 1 d .
H15 H 0.9166 0.6714 0.9908 0.084 Uiso 1 1 calc R
C16 C 0.7862(3) 0.5988(2) 0.86455(15) 0.0593(5) Uani 1 1 d .
H16 H 0.9133 0.5553 0.8316 0.071 Uiso 1 1 calc R

loop_
_atom_site_aniso_label
_atom_site_aniso_U_11
_atom_site_aniso_U_22
_atom_site_aniso_U_33
_atom_site_aniso_U_23
_atom_site_aniso_U_13
_atom_site_aniso_U_12
N1 0.0472(7) 0.0582(8) 0.0465(7) -0.0089(6) -0.0028(5) -0.0183(5)
N2 0.0556(8) 0.0716(9) 0.0532(8) 0.0047(7) -0.0110(6) -0.0310(6)
O1 0.0836(9) 0.0664(8) 0.0744(9) 0.0037(7) -0.0076(7) -0.0386(7)
O2 0.0502(7) 0.0914(10) 0.0864(10) 0.0102(8) -0.0122(6) -0.0368(6)
C1 0.0551(9) 0.0533(9) 0.0506(9) -0.0130(7) 0.0009(7) -0.0231(7)
C2 0.0446(8) 0.0575(9) 0.0540(9) -0.0123(7) -0.0023(6) -0.0221(6)
C3 0.0429(8) 0.0537(8) 0.0417(7) -0.0138(6) 0.0006(6) -0.0169(6)
C4 0.0522(9) 0.0770(12) 0.0653(11) 0.0038(9) -0.0136(7) -0.0238(8)
C5 0.0740(12) 0.0634(11) 0.0673(11) -0.0081(9) -0.0225(9) -0.0155(8)
C6 0.0805(13) 0.0785(13) 0.0545(11) 0.0020(9) -0.0047(9) -0.0197(10)
C7 0.0612(10) 0.0668(11) 0.0678(11) 0.0036(9) 0.0060(8) -0.0192(8)
C8 0.0630(10) 0.0606(10) 0.0634(11) -0.0023(8) -0.0077(8) -0.0294(8)
C9 0.0421(8) 0.0594(9) 0.0454(8) -0.0112(7) 0.0009(6) -0.0181(6)
C10 0.0513(9) 0.0538(9) 0.0544(9) -0.0102(7) -0.0069(7) -0.0046(6)
C11 0.0507(8) 0.0476(8) 0.0438(8) -0.0012(6) -0.0063(6) -0.0105(6)
C12 0.0478(9) 0.0844(13) 0.0678(11) -0.0261(10) -0.0006(7) -0.0132(8)
C13 0.0678(12) 0.0978(16) 0.0697(12) -0.0343(11) 0.0103(9) -0.0172(10)
C14 0.0962(15) 0.0853(14) 0.0499(10) -0.0183(10) -0.0034(9) -0.0322(11)
C15 0.0723(12) 0.0861(14) 0.0575(11) -0.0051(10) -0.0165(9) -0.0319(9)
C16 0.0514(9) 0.0698(11) 0.0559(9) -0.0051(8) -0.0054(7) -0.0166(7)

loop_
_atom_type_symbol
_atom_type_description
_atom_type_scat_dispersion_real
_atom_type_scat_dispersion_imag
_atom_type_scat_source
C C 0.0033 0.0016 'International Tables Vol C Tables 4.2.6.8 and 6.1.1.4'
H H 0.0000 0.0000 'International Tables Vol C Tables 4.2.6.8 and 6.1.1.4'
N N 0.0061 0.0033 'International Tables Vol C Tables 4.2.6.8 and 6.1.1.4'
O O 0.0106 0.0060 'International Tables Vol C Tables 4.2.6.8 and 6.1.1.4'

loop_
_geom_angle_atom_site_label_1
_geom_angle_atom_site_label_2
_geom_angle_atom_site_label_3
_geom_angle
C9 N1 C1 110.96(14)
C9 N1 C10 124.10(14)
C1 N1 C10 124.76(14)
C3 N2 C8 126.07(14)
C3 N2 C4 120.35(14)
C8 N2 C4 113.49(14)
O1 C1 N1 122.46(16)
O1 C1 C2 130.73(15)
N1 C1 C2 106.81(14)
C3 C2 C1 109.78(14)
C3 C2 H2 125.1
C1 C2 H2 125.1
N2 C3 C2 130.04(14)
N2 C3 C9 123.17(14)
C2 C3 C9 106.78(13)
N2 C4 C5 110.34(15)
N2 C4 H4A 109.6
C5 C4 H4A 109.6
N2 C4 H4B 109.6
C5 C4 H4B 109.6
H4A C4 H4B 108.1
C4 C5 C6 111.64(15)
C4 C5 H5A 109.3
C6 C5 H5A 109.3
C4 C5 H5B 109.3
C6 C5 H5B 109.3
H5A C5 H5B 108.0
C5 C6 C7 112.05(16)
C5 C6 H6A 109.2
C7 C6 H6A 109.2
C5 C6 H6B 109.2
C7 C6 H6B 109.2
H6A C6 H6B 107.9
C8 C7 C6 110.73(16)
C8 C7 H7A 109.5
C6 C7 H7A 109.5
C8 C7 H7B 109.5
C6 C7 H7B 109.5
H7A C7 H7B 108.1
N2 C8 C7 110.27(14)
N2 C8 H8A 109.6
C7 C8 H8A 109.6
N2 C8 H8B 109.6
C7 C8 H8B 109.6
H8A C8 H8B 108.1
O2 C9 N1 124.66(15)
O2 C9 C3 129.66(15)
N1 C9 C3 105.68(13)
N1 C10 C11 113.70(12)
N1 C10 H10A 108.8
C11 C10 H10A 108.8
N1 C10 H10B 108.8
C11 C10 H10B 108.8
H10A C10 H10B 107.7
C16 C11 C12 118.31(15)
C16 C11 C10 120.21(14)
C12 C11 C10 121.41(15)
C13 C12 C11 120.53(17)
C13 C12 H12 119.7
C11 C12 H12 119.7
C14 C13 C12 120.89(18)
C14 C13 H13 119.6
C12 C13 H13 119.6
C13 C14 C15 119.24(18)
C13 C14 H14 120.4
C15 C14 H14 120.4
C14 C15 C16 120.12(18)
C14 C15 H15 119.9
C16 C15 H15 119.9
C15 C16 C11 120.91(17)
C15 C16 H16 119.5
C11 C16 H16 119.5

loop_
_geom_bond_atom_site_label_1
_geom_bond_atom_site_label_2
_geom_bond_distance
N1 C9 1.360(2)
N1 C1 1.410(2)
N1 C10 1.454(2)
N2 C3 1.330(2)
N2 C8 1.463(2)
N2 C4 1.469(2)
O1 C1 1.218(2)
O2 C9 1.205(2)
C1 C2 1.437(2)
C2 C3 1.352(2)
C2 H2 0.9300
C3 C9 1.527(2)
C4 C5 1.500(3)
C4 H4A 0.9700
C4 H4B 0.9700
C5 C6 1.512(3)
C5 H5A 0.9700
C5 H5B 0.9700
C6 C7 1.512(3)
C6 H6A 0.9700
C6 H6B 0.9700
C7 C8 1.500(3)
C7 H7A 0.9700
C7 H7B 0.9700
C8 H8A 0.9700
C8 H8B 0.9700
C10 C11 1.507(2)
C10 H10A 0.9700
C10 H10B 0.9700
C11 C16 1.377(2)
C11 C12 1.380(2)
C12 C13 1.373(3)
C12 H12 0.9300
C13 C14 1.362(3)
C13 H13 0.9300
C14 C15 1.375(3)
C14 H14 0.9300
C15 C16 1.376(3)
C15 H15 0.9300
C16 H16 0.9300

loop_
_geom_torsion_atom_site_label_1
_geom_torsion_atom_site_label_2
_geom_torsion_atom_site_label_3
_geom_torsion_atom_site_label_4
_geom_torsion
C9 N1 C1 O1 -179.38(15)
C10 N1 C1 O1 -4.2(2)
C9 N1 C1 C2 0.40(17)
C10 N1 C1 C2 175.60(13)
O1 C1 C2 C3 179.38(17)
N1 C1 C2 C3 -0.38(17)
C8 N2 C3 C2 174.23(16)
C4 N2 C3 C2 -2.0(3)
C8 N2 C3 C9 -7.3(2)
C4 N2 C3 C9 176.51(14)
C1 C2 C3 N2 178.90(15)
C1 C2 C3 C9 0.21(16)
C3 N2 C4 C5 -125.92(17)
C8 N2 C4 C5 57.4(2)
N2 C4 C5 C6 -52.9(2)
C4 C5 C6 C7 51.9(2)
C5 C6 C7 C8 -52.8(2)
C3 N2 C8 C7 124.76(18)
C4 N2 C8 C7 -58.8(2)
C6 C7 C8 N2 55.2(2)
C1 N1 C9 O2 179.82(16)
C10 N1 C9 O2 4.6(2)
C1 N1 C9 C3 -0.27(16)
C10 N1 C9 C3 -175.50(13)
N2 C3 C9 O2 1.1(3)
C2 C3 C9 O2 179.93(17)
N2 C3 C9 N1 -178.76(13)
C2 C3 C9 N1 0.04(16)
C9 N1 C10 C11 75.6(2)
C1 N1 C10 C11 -98.99(17)
N1 C10 C11 C16 -142.31(16)
N1 C10 C11 C12 40.6(2)
C16 C11 C12 C13 0.3(3)
C10 C11 C12 C13 177.43(19)
C11 C12 C13 C14 -0.7(4)
C12 C13 C14 C15 0.3(4)
C13 C14 C15 C16 0.4(3)
C14 C15 C16 C11 -0.8(3)
C12 C11 C16 C15 0.5(3)
C10 C11 C16 C15 -176.70(16)
